data_7719750
loop_
_publ_author_name
'Dong, Jiaxin'
'Tsebrikova, Galina S.'
'Rogacheva, Yuliana I.'
'Solov'ev, Vitaly P.'
'Nikolaeva, Natalya S.'
'Lapshina, Mariya A.'
'Ivanova, Irina S.'
'Ilyukhin, Andrey B.'
'Slobodskaia, Serafima S.'
'Baulin, Vladimir E.'
'Li, Baoqiang'
'Tsivadze, Aslan Yu'

_publ_section_title
;
 2-Hydroxy-5-ethylphenylphosphonic acid and its application in carbon dot
 modification: synthesis, protonation, spectral properties and specific
 recognition of copper(II) ions.
;
_journal_issue 46
_journal_name_full 'Dalton transactions (Cambridge, England : 2003)'
_journal_page_first 17267
_journal_page_last 17278
_journal_paper_doi 10.1039/d5dt02093j
_journal_volume 54
_journal_year 2025
_chemical_absolute_configuration ad
_chemical_formula_moiety 'C8 H11 O4 P'
_chemical_formula_sum 'C8 H11 O4 P'
_chemical_formula_weight 202.14
_space_group_IT_number 7
_space_group_name_Hall 'P -2yc'
_space_group_name_H-M_alt 'P 1 c 1'
_symmetry_cell_setting monoclinic
_symmetry_Int_Tables_number 7
_symmetry_space_group_name_Hall 'P -2yc'
_symmetry_space_group_name_H-M 'P 1 c 1'
_atom_sites_solution_hydrogens mixed
_audit_conform_dict_location ftp://ftp.iucr.org/pub/cif_core.dic
_audit_conform_dict_name cif_core.dic
_audit_conform_dict_version 2.4.5
_audit_creation_date 2024-07-20T19:32:12-00:00
_audit_creation_method 'WinGX routine CIF_UPDATE'
_audit_update_record
;
2024-08-12 deposited with the CCDC.	2025-10-16 downloaded from the CCDC.
;
_cell_angle_alpha 90
_cell_angle_beta 102.8400(10)
_cell_angle_gamma 90
_cell_formula_units_Z 2
_cell_length_a 9.1111(4)
_cell_length_b 8.0196(3)
_cell_length_c 6.3543(3)
_cell_measurement_reflns_used 9976
_cell_measurement_temperature 150(2)
_cell_measurement_theta_max 78.05
_cell_measurement_theta_min 5.52
_cell_volume 452.68(3)
_computing_cell_refinement 'Bruker SAINT'
_computing_data_collection 'Bruker APEX3'
_computing_data_reduction 'Bruker SAINT'
_computing_molecular_graphics 'Bruker SHELXTL'
_computing_publication_material 'Bruker SHELXTL'
_computing_structure_refinement 'SHELXL-2018/3 (Sheldrick, 2018)'
_computing_structure_solution 'SHELXS-2018 (Sheldrick, 2015)'
_diffrn_ambient_temperature 150(2)
_diffrn_measured_fraction_theta_full 0.989
_diffrn_measured_fraction_theta_max 0.985
_diffrn_measurement_device_type 'Bruker AXS D8 VENTURE PHOTON III C14 IuS 3.0'
_diffrn_measurement_method '\w scans'
_diffrn_radiation_monochromator graphite
_diffrn_radiation_type CuK\a
_diffrn_radiation_wavelength 1.54178
_diffrn_reflns_av_R_equivalents 0.0385
_diffrn_reflns_av_unetI/netI 0.0285
_diffrn_reflns_Laue_measured_fraction_full 0.989
_diffrn_reflns_Laue_measured_fraction_max 0.985
_diffrn_reflns_limit_h_max 11
_diffrn_reflns_limit_h_min -11
_diffrn_reflns_limit_k_max 10
_diffrn_reflns_limit_k_min -9
_diffrn_reflns_limit_l_max 8
_diffrn_reflns_limit_l_min -8
_diffrn_reflns_number 11215
_diffrn_reflns_point_group_measured_fraction_full 0.987
_diffrn_reflns_point_group_measured_fraction_max 0.971
_diffrn_reflns_theta_full 67.679
_diffrn_reflns_theta_max 78.035
_diffrn_reflns_theta_min 5.516
_diffrn_standards_number 0
_exptl_absorpt_coefficient_mu 2.572
_exptl_absorpt_correction_T_max 0.7542
_exptl_absorpt_correction_T_min 0.5072
_exptl_absorpt_correction_type multi-scan
_exptl_absorpt_process_details
;
 SADABS 2016/2: Krause, L., Herbst-Irmer, R., Sheldrick G.M. & Stalke D.,
 J. Appl. Cryst. 48 (2015) 3-10
;
_exptl_crystal_colour yellow
_exptl_crystal_density_diffrn 1.483
_exptl_crystal_description block
_exptl_crystal_F_000 212
_exptl_crystal_size_max 0.24
_exptl_crystal_size_mid 0.18
_exptl_crystal_size_min 0.08
_refine_diff_density_max 0.686
_refine_diff_density_min -0.589
_refine_diff_density_rms 0.073
_refine_ls_abs_structure_details
;
 Classical Flack method preferred over Parsons because s.u. lower.
;
_refine_ls_abs_structure_Flack -0.01(4)
_refine_ls_extinction_method none
_refine_ls_goodness_of_fit_ref 1.159
_refine_ls_hydrogen_treatment mixed
_refine_ls_matrix_type full
_refine_ls_number_parameters 131
_refine_ls_number_reflns 1882
_refine_ls_number_restraints 2
_refine_ls_restrained_S_all 1.158
_refine_ls_R_factor_all 0.0627
_refine_ls_R_factor_gt 0.0626
_refine_ls_shift/su_max 0
_refine_ls_shift/su_mean 0
_refine_ls_structure_factor_coef Fsqd
_refine_ls_weighting_details
;
w=1/[\s^2^(Fo^2^)+(0.1300P)^2^+0.1000P] where P=(Fo^2^+2Fc^2^)/3
;
_refine_ls_weighting_scheme calc
_refine_ls_wR_factor_gt 0.1619
_refine_ls_wR_factor_ref 0.1621
_reflns_Friedel_coverage 0.962
_reflns_Friedel_fraction_full 0.984
_reflns_Friedel_fraction_max 0.957
_reflns_number_gt 1872
_reflns_number_total 1882
_reflns_threshold_expression 'I > 2\s(I)'
_cod_data_source_file d5dt02093j2.cif
_cod_data_source_block shelx
_cod_depositor_comments 'Adding full bibliography for 7719750.cif.'
_cod_original_sg_symbol_H-M 'P c'
_cod_database_code 7719750

loop_
_symmetry_equiv_pos_as_xyz
'x, y, z'
'x, -y, z+1/2'

loop_
_atom_site_label
_atom_site_type_symbol
_atom_site_fract_x
_atom_site_fract_y
_atom_site_fract_z
_atom_site_U_iso_or_equiv
_atom_site_adp_type
_atom_site_occupancy
_atom_site_site_symmetry_order
_atom_site_calc_flag
_atom_site_refinement_flags_posn
_atom_site_refinement_flags_adp
_atom_site_refinement_flags_occupancy
_atom_site_disorder_assembly
_atom_site_disorder_group
P1 P 0.77820(9) 0.21668(11) 0.45806(10) 0.0210(4) Uani 1 1 d . . . . .
O1 O 0.8668(4) 0.3838(4) 0.4975(6) 0.0278(7) Uani 1 1 d . . . . .
O2 O 0.8822(4) 0.0981(4) 0.6159(6) 0.0271(8) Uani 1 1 d . . . . .
O3 O 0.7518(4) 0.1598(4) 0.2271(5) 0.0266(7) Uani 1 1 d . . . . .
O4 O 0.7180(4) 0.3397(5) 0.8779(6) 0.0268(8) Uani 1 1 d . . . . .
C1 C 0.5996(5) 0.2385(6) 0.5284(8) 0.0226(9) Uani 1 1 d . . . . .
C2 C 0.5881(6) 0.2987(6) 0.7287(8) 0.0244(9) Uani 1 1 d . . . . .
C3 C 0.4477(6) 0.3188(8) 0.7781(9) 0.0300(10) Uani 1 1 d . . . . .
H3A H 0.43977 0.363442 0.913642 0.036 Uiso 1 1 calc R U . . .
C4 C 0.3183(6) 0.2722(6) 0.6250(10) 0.0313(11) Uani 1 1 d . . . . .
H4A H 0.222527 0.285214 0.658858 0.038 Uiso 1 1 calc R U . . .
C5 C 0.3266(6) 0.2078(6) 0.4260(9) 0.0281(11) Uani 1 1 d . . . . .
C6 C 0.4679(6) 0.1926(6) 0.3779(8) 0.0252(9) Uani 1 1 d . . . . .
H6A H 0.475461 0.150411 0.24104 0.03 Uiso 1 1 calc R U . . .
C7 C 0.1861(6) 0.1600(8) 0.2612(10) 0.0362(12) Uani 1 1 d . . . . .
H7A H 0.11113 0.114003 0.336845 0.043 Uiso 1 1 calc R U . . .
H7B H 0.211345 0.071542 0.166477 0.043 Uiso 1 1 calc R U . . .
C8 C 0.1171(7) 0.3067(9) 0.1233(10) 0.0374(13) Uani 1 1 d . . . . .
H8A H 0.027298 0.269496 0.018281 0.056 Uiso 1 1 calc R U . . .
H8B H 0.190438 0.352073 0.046763 0.056 Uiso 1 1 calc R U . . .
H8C H 0.088821 0.393258 0.215744 0.056 Uiso 1 1 calc R U . . .
H1 H 0.823(9) 0.471(11) 0.436(15) 0.04(2) Uiso 1 1 d . . . . .
H2 H 0.836(9) 0.011(12) 0.650(13) 0.042(19) Uiso 1 1 d . . . . .
H3 H 0.710(11) 0.289(11) 0.971(16) 0.04(2) Uiso 1 1 d . . . . .

loop_
_atom_site_aniso_label
_atom_site_aniso_U_11
_atom_site_aniso_U_22
_atom_site_aniso_U_33
_atom_site_aniso_U_23
_atom_site_aniso_U_13
_atom_site_aniso_U_12
P1 0.0221(6) 0.0206(6) 0.0189(6) 0.0006(4) 0.0016(4) -0.0001(4)
O1 0.0276(16) 0.0238(16) 0.0305(18) 0.0009(13) 0.0030(12) -0.0023(13)
O2 0.0249(15) 0.0270(17) 0.0274(17) 0.0055(14) 0.0014(13) 0.0008(13)
O3 0.0315(16) 0.0278(17) 0.0193(16) -0.0003(12) 0.0031(12) 0.0018(13)
O4 0.0296(16) 0.0293(19) 0.0189(15) -0.0002(13) -0.0003(12) -0.0053(13)
C1 0.022(2) 0.0219(18) 0.022(2) 0.0013(17) 0.0011(17) 0.0002(17)
C2 0.026(2) 0.023(2) 0.021(2) 0.0022(15) -0.0004(17) -0.0011(15)
C3 0.030(3) 0.032(2) 0.027(2) -0.002(2) 0.006(2) -0.002(2)
C4 0.025(2) 0.032(3) 0.036(3) 0.001(2) 0.005(2) 0.0005(18)
C5 0.024(2) 0.026(2) 0.032(3) 0.0013(16) -0.0005(19) -0.0013(15)
C6 0.025(2) 0.0244(19) 0.023(2) -0.0015(17) -0.0007(17) -0.0013(16)
C7 0.025(2) 0.034(3) 0.043(3) -0.003(2) -0.005(2) -0.001(2)
C8 0.031(3) 0.046(3) 0.031(3) 0.002(2) -0.002(2) -0.001(2)

loop_
_atom_type_symbol
_atom_type_description
_atom_type_scat_dispersion_real
_atom_type_scat_dispersion_imag
_atom_type_scat_source
C C 0.0181 0.0091 'International Tables Vol C Tables 4.2.6.8 and 6.1.1.4'
H H 0 0 'International Tables Vol C Tables 4.2.6.8 and 6.1.1.4'
O O 0.0492 0.0322 'International Tables Vol C Tables 4.2.6.8 and 6.1.1.4'
P P 0.2955 0.4335 'International Tables Vol C Tables 4.2.6.8 and 6.1.1.4'

loop_
_geom_angle_atom_site_label_1
_geom_angle_atom_site_label_2
_geom_angle_atom_site_label_3
_geom_angle
_geom_angle_site_symmetry_1
_geom_angle_site_symmetry_3
_geom_angle_publ_flag
O3 P1 O2 112.9(2) . . ?
O3 P1 O1 112.5(2) . . ?
O2 P1 O1 101.8(2) . . ?
O3 P1 C1 108.4(2) . . ?
O2 P1 C1 111.0(2) . . ?
O1 P1 C1 110.1(2) . . ?
P1 O1 H1 118(6) . . ?
P1 O2 H2 113(5) . . ?
C2 O4 H3 101(7) . . ?
C2 C1 C6 119.2(5) . . ?
C2 C1 P1 121.4(4) . . ?
C6 C1 P1 119.4(4) . . ?
O4 C2 C1 119.0(4) . . ?
O4 C2 C3 120.5(5) . . ?
C1 C2 C3 120.5(5) . . ?
C2 C3 C4 119.0(5) . . ?
C2 C3 H3A 120.5 . . ?
C4 C3 H3A 120.5 . . ?
C5 C4 C3 121.7(5) . . ?
C5 C4 H4A 119.1 . . ?
C3 C4 H4A 119.1 . . ?
C4 C5 C6 118.3(5) . . ?
C4 C5 C7 121.2(5) . . ?
C6 C5 C7 120.5(5) . . ?
C5 C6 C1 121.2(5) . . ?
C5 C6 H6A 119.4 . . ?
C1 C6 H6A 119.4 . . ?
C5 C7 C8 112.5(5) . . ?
C5 C7 H7A 109.1 . . ?
C8 C7 H7A 109.1 . . ?
C5 C7 H7B 109.1 . . ?
C8 C7 H7B 109.1 . . ?
H7A C7 H7B 107.8 . . ?
C7 C8 H8A 109.5 . . ?
C7 C8 H8B 109.5 . . ?
H8A C8 H8B 109.5 . . ?
C7 C8 H8C 109.5 . . ?
H8A C8 H8C 109.5 . . ?
H8B C8 H8C 109.5 . . ?

loop_
_geom_bond_atom_site_label_1
_geom_bond_atom_site_label_2
_geom_bond_distance
_geom_bond_site_symmetry_2
_geom_bond_publ_flag
P1 O3 1.504(3) . ?
P1 O2 1.545(3) . ?
P1 O1 1.555(4) . ?
P1 C1 1.789(5) . ?
O1 H1 0.86(9) . ?
O2 H2 0.87(9) . ?
O4 C2 1.382(6) . ?
O4 H3 0.73(10) . ?
C1 C2 1.387(7) . ?
C1 C6 1.407(6) . ?
C2 C3 1.392(8) . ?
C3 C4 1.402(8) . ?
C3 H3A 0.95 . ?
C4 C5 1.384(8) . ?
C4 H4A 0.95 . ?
C5 C6 1.393(8) . ?
C5 C7 1.512(7) . ?
C6 H6A 0.95 . ?
C7 C8 1.517(8) . ?
C7 H7A 0.99 . ?
C7 H7B 0.99 . ?
C8 H8A 0.98 . ?
C8 H8B 0.98 . ?
C8 H8C 0.98 . ?

loop_
_geom_hbond_atom_site_label_D
_geom_hbond_atom_site_label_H
_geom_hbond_atom_site_label_A
_geom_hbond_distance_DH
_geom_hbond_distance_HA
_geom_hbond_distance_DA
_geom_hbond_angle_DHA
_geom_hbond_site_symmetry_A
_geom_hbond_publ_flag
O1 H1 O4 0.86(9) 1.79(9) 2.622(5) 164(9) 2_564 yes
O2 H2 O3 0.87(9) 1.69(9) 2.562(5) 177(8) 2 yes
O4 H3 O3 0.73(10) 1.90(10) 2.606(5) 163(10) 1_556 yes
